data_7712185
loop_
_publ_author_name
'David, Arthur H. G.'
'Goodwin, Rosemary J.'
'White, Nicholas G.'

_publ_section_title
;
 Supramolecular chemistry of two new bis(1,2,3-triazolyl)pyridine
 macrocycles: metal complexation, self-assembly and anion binding.
;
_journal_issue 7
_journal_name_full 'Dalton transactions (Cambridge, England : 2003)'
_journal_page_first 1902
_journal_page_last 1912
_journal_paper_doi 10.1039/d2dt03985k
_journal_volume 52
_journal_year 2023
_chemical_compound_source synthesized
_chemical_formula_moiety 'C38 H34 N14 O4, 2(C3 H7 N O)'
_chemical_formula_sum 'C44 H48 N16 O6'
_chemical_formula_weight 896.97
_space_group_IT_number 15
_space_group_name_Hall '-C 2yc'
_space_group_name_H-M_alt 'C 1 2/c 1'
_symmetry_cell_setting monoclinic
_symmetry_space_group_name_Hall '-C 2yc'
_symmetry_space_group_name_H-M 'C 1 2/c 1'
_atom_sites_solution_hydrogens difmap
_atom_sites_solution_primary other
_audit_update_record
;
2022-12-08 deposited with the CCDC.	2023-01-16 downloaded from the CCDC.
;
_cell_angle_alpha 90
_cell_angle_beta 107.273(4)
_cell_angle_gamma 90
_cell_formula_units_Z 4
_cell_length_a 24.3689(9)
_cell_length_b 6.0698(2)
_cell_length_c 32.7063(13)
_cell_measurement_reflns_used 4489
_cell_measurement_temperature 150
_cell_measurement_theta_max 72.4
_cell_measurement_theta_min 4.00
_cell_volume 4619.6(3)
_computing_cell_refinement 'CrysAlisPro, (Agilent, 2011)'
_computing_data_collection 'SuperNova, (Oxford Diffraction, 2010)'
_computing_data_reduction 'CrysAlisPro, (Agilent, 2011)'
_computing_publication_material 'CRYSTALS (Betteridge et al., 2003)'
_computing_structure_refinement 'CRYSTALS (Betteridge et al., 2003)'
_computing_structure_solution 'Superflip (Palatinus & Chapuis, 2007)'
_diffrn_ambient_temperature 150
_diffrn_measured_fraction_theta_full 0.997
_diffrn_measured_fraction_theta_max 0.989
_diffrn_measurement_device Area
_diffrn_measurement_device_type 'Oxford Diffraction SuperNova'
_diffrn_measurement_method \w
_diffrn_radiation_monochromator graphite
_diffrn_radiation_type 'Cu K\a'
_diffrn_radiation_wavelength 1.54184
_diffrn_reflns_av_R_equivalents 0.042
_diffrn_reflns_av_unetI/netI 0.071
_diffrn_reflns_limit_h_max 30
_diffrn_reflns_limit_h_min -30
_diffrn_reflns_limit_k_max 7
_diffrn_reflns_limit_k_min -5
_diffrn_reflns_limit_l_max 40
_diffrn_reflns_limit_l_min -39
_diffrn_reflns_number 16692
_diffrn_reflns_theta_full 71.671
_diffrn_reflns_theta_max 73.888
_diffrn_reflns_theta_min 3.799
_diffrn_standards_number 0
_exptl_absorpt_coefficient_mu 0.743
_exptl_absorpt_correction_T_max 1.00
_exptl_absorpt_correction_T_min 0.721
_exptl_absorpt_correction_type multi-scan
_exptl_absorpt_process_details 'CrysAlisPro, (Agilent, 2011)'
_exptl_crystal_colour colourless
_exptl_crystal_density_diffrn 1.290
_exptl_crystal_density_meas ?
_exptl_crystal_density_method 'not measured'
_exptl_crystal_description needle
_exptl_crystal_F_000 1888
_exptl_crystal_recrystallization_method 'Re-crystallisation from solvent: DMF'
_exptl_crystal_size_max 0.50
_exptl_crystal_size_mid 0.04
_exptl_crystal_size_min 0.03
_refine_diff_density_max 0.42
_refine_diff_density_min -0.41
_refine_ls_extinction_method None
_refine_ls_goodness_of_fit_ref 1.0341
_refine_ls_hydrogen_treatment constr
_refine_ls_matrix_type full
_refine_ls_number_parameters 298
_refine_ls_number_reflns 4629
_refine_ls_number_restraints 0
_refine_ls_R_factor_all 0.0937
_refine_ls_R_factor_gt 0.0759
_refine_ls_shift/su_max 0.0001374
_refine_ls_shift/su_mean 0.0000124
_refine_ls_structure_factor_coef Fsqd
_refine_ls_weighting_details
;
 Method= Modified Sheldrick 
 w=1/[\s^2^(F^2^) + ( 0.03P)^2^ +31.40P] 
 ,where P=(max(Fo^2^,0) + 2Fc^2^)/3 
;
_refine_ls_weighting_scheme calc
_refine_ls_wR_factor_all 0.1946
_refine_ls_wR_factor_gt 0.1848
_refine_ls_wR_factor_ref 0.1946
_reflns_limit_h_max 28
_reflns_limit_h_min -30
_reflns_limit_k_max 7
_reflns_limit_k_min 0
_reflns_limit_l_max 40
_reflns_limit_l_min 0
_reflns_number_gt 3611
_reflns_number_total 4649
_reflns_threshold_expression I>2.0\s(I)
_oxford_diffrn_Wilson_B_factor 2.75
_oxford_diffrn_Wilson_scale 0.21
_oxford_refine_ls_scale 1.97(2)
_cod_data_source_file d2dt03985k4.cif
_cod_data_source_block 3
_cod_depositor_comments
;
The following automatic conversions were performed:

data item '_exptl_crystal_density_meas' value 'not measured' was
changed to '?' -- the value is perceived as not measured.

Automatic conversion script
Id: cif_fix_values 7556 2019-12-06 15:28:31Z antanas 

 Adding full bibliography for 7712183--7712190.cif.
;
_cod_original_sg_symbol_H-M 'C 2/c '
_cod_database_code 7712185
_oxford_refine_reflns_threshold_expression I>-3.0\s(I)
_refine_ls_r_factor_ref 0.0936
_reflns_number_all 4630

loop_
_symmetry_equiv_pos_as_xyz
x,y,z
-x,-y,-z
x+1/2,y+1/2,z
-x+1/2,-y+1/2,-z
x,-y,z+1/2
-x,y,-z+1/2
x+1/2,-y+1/2,z+1/2
-x+1/2,y+1/2,-z+1/2

loop_
_atom_site_label
_atom_site_type_symbol
_atom_site_fract_x
_atom_site_fract_y
_atom_site_fract_z
_atom_site_U_iso_or_equiv
_atom_site_occupancy
_atom_site_adp_type
_atom_site_refinement_flags_posn
_atom_site_refinement_flags_adp
_atom_site_refinement_flags_occupancy
_atom_site_disorder_assembly
_atom_site_disorder_group
_atom_site_attached_hydrogens
N1 N 0.07394(12) 0.0442(5) 0.44540(9) 0.0278 1.0000 Uani . . . . . .
C2 C 0.02658(15) -0.0502(6) 0.45012(10) 0.0283 1.0000 Uani . . . . . .
C3 C 0.02654(16) -0.2544(6) 0.46940(12) 0.0330 1.0000 Uani . . . . . .
C4 C 0.07801(17) -0.3659(6) 0.48508(12) 0.0354 1.0000 Uani . . . . . .
C5 C 0.12755(16) -0.2686(6) 0.48127(11) 0.0327 1.0000 Uani . . . . . .
C6 C 0.12338(15) -0.0662(6) 0.46072(11) 0.0289 1.0000 Uani . . . . . .
C7 C -0.02710(15) 0.0749(6) 0.43264(11) 0.0296 1.0000 Uani . . . . . .
C8 C -0.03557(14) 0.2802(6) 0.41454(11) 0.0290 1.0000 Uani . . . . . .
N9 N -0.07900(13) -0.0068(5) 0.43367(11) 0.0355 1.0000 Uani . . . . . .
N10 N -0.11887(13) 0.1407(6) 0.41672(10) 0.0360 1.0000 Uani . . . . . .
N11 N -0.09274(12) 0.3145(5) 0.40537(9) 0.0300 1.0000 Uani . . . . . .
C12 C -0.12652(15) 0.5083(6) 0.38676(12) 0.0350 1.0000 Uani . . . . . .
C13 C -0.12887(16) 0.5401(6) 0.34068(12) 0.0352 1.0000 Uani . . . . . .
O14 O -0.15413(11) 0.3477(4) 0.31777(8) 0.0371 1.0000 Uani . . . . . .
C15 C -0.16943(15) 0.3546(6) 0.27399(11) 0.0305 1.0000 Uani . . . . . .
C16 C -0.16110(16) 0.5312(6) 0.25003(12) 0.0332 1.0000 Uani . . . . . .
C17 C -0.18298(16) 0.5248(6) 0.20521(12) 0.0332 1.0000 Uani . . . . . .
C18 C -0.21212(15) 0.3418(6) 0.18511(11) 0.0301 1.0000 Uani . . . . . .
C19 C -0.21808(15) 0.1594(6) 0.20936(12) 0.0319 1.0000 Uani . . . . . .
C20 C -0.19703(15) 0.1665(6) 0.25325(12) 0.0314 1.0000 Uani . . . . . .
C21 C 0.17430(15) 0.0387(6) 0.45414(11) 0.0290 1.0000 Uani . . . . . .
C22 C 0.18305(14) 0.2520(6) 0.44452(11) 0.0294 1.0000 Uani . . . . . .
N23 N 0.22294(14) -0.0778(6) 0.45640(11) 0.0411 1.0000 Uani . . . . . .
N24 N 0.26106(14) 0.0563(6) 0.44870(11) 0.0401 1.0000 Uani . . . . . .
N25 N 0.23703(12) 0.2574(5) 0.44191(9) 0.0288 1.0000 Uani . . . . . .
C26 C 0.26804(15) 0.4396(7) 0.42990(11) 0.0323 1.0000 Uani . . . . . .
C27 C 0.23873(15) 0.5080(6) 0.38450(11) 0.0315 1.0000 Uani . . . . . .
O28 O 0.23747(11) 0.3206(4) 0.35838(8) 0.0354 1.0000 Uani . . . . . .
O51 O 0.01201(17) -0.3584(7) 0.35402(13) 0.0729 1.0000 Uani . . . . . .
C52 C 0.0466(2) -0.2152(9) 0.35250(17) 0.0585 1.0000 Uani . . . . . .
N53 N 0.03566(17) -0.0209(7) 0.33289(13) 0.0533 1.0000 Uani . . . . . .
C54 C -0.0236(3) 0.0417(11) 0.3117(2) 0.0797 1.0000 Uani . . . . . .
C55 C 0.0806(3) 0.1395(11) 0.3346(2) 0.0825 1.0000 Uani . . . . . .
H31 H -0.0079 -0.3147 0.4719 0.0401 1.0000 Uiso R . . . . .
H41 H 0.0796 -0.5037 0.4981 0.0434 1.0000 Uiso R . . . . .
H51 H 0.1631 -0.3373 0.4924 0.0408 1.0000 Uiso R . . . . .
H81 H -0.0087 0.3800 0.4096 0.0358 1.0000 Uiso R . . . . .
H122 H -0.1100 0.6397 0.4031 0.0432 1.0000 Uiso R . . . . .
H121 H -0.1659 0.4884 0.3883 0.0428 1.0000 Uiso R . . . . .
H132 H -0.1526 0.6689 0.3294 0.0433 1.0000 Uiso R . . . . .
H131 H -0.0907 0.5613 0.3378 0.0430 1.0000 Uiso R . . . . .
H161 H -0.1415 0.6560 0.2633 0.0410 1.0000 Uiso R . . . . .
H171 H -0.1776 0.6460 0.1895 0.0402 1.0000 Uiso R . . . . .
H191 H -0.2358 0.0309 0.1961 0.0393 1.0000 Uiso R . . . . .
H201 H -0.2018 0.0413 0.2690 0.0389 1.0000 Uiso R . . . . .
H221 H 0.1576 0.3701 0.4406 0.0360 1.0000 Uiso R . . . . .
H262 H 0.2680 0.5631 0.4488 0.0400 1.0000 Uiso R . . . . .
H261 H 0.3070 0.3925 0.4328 0.0400 1.0000 Uiso R . . . . .
H272 H 0.2599 0.6290 0.3765 0.0388 1.0000 Uiso R . . . . .
H271 H 0.1995 0.5537 0.3816 0.0390 1.0000 Uiso R . . . . .
H521 H 0.0858 -0.2445 0.3664 0.0691 1.0000 Uiso R . . . . .
H543 H -0.0273 0.2009 0.3119 0.1182 1.0000 Uiso R . . . . .
H542 H -0.0490 -0.0252 0.3259 0.1180 1.0000 Uiso R . . . . .
H541 H -0.0344 -0.0097 0.2824 0.1181 1.0000 Uiso R . . . . .
H553 H 0.0802 0.1779 0.3058 0.1220 1.0000 Uiso R . . . . .
H552 H 0.0743 0.2694 0.3500 0.1218 1.0000 Uiso R . . . . .
H551 H 0.1172 0.0725 0.3495 0.1219 1.0000 Uiso R . . . . .

loop_
_atom_site_aniso_label
_atom_site_aniso_U_11
_atom_site_aniso_U_22
_atom_site_aniso_U_33
_atom_site_aniso_U_23
_atom_site_aniso_U_13
_atom_site_aniso_U_12
N1 0.0291(14) 0.0250(14) 0.0280(14) -0.0024(12) 0.0067(11) -0.0013(12)
C2 0.0311(17) 0.0287(18) 0.0247(16) -0.0033(14) 0.0074(13) -0.0030(15)
C3 0.0369(19) 0.0266(18) 0.0354(19) -0.0010(15) 0.0106(15) -0.0097(16)
C4 0.048(2) 0.0232(18) 0.0335(19) 0.0027(15) 0.0098(16) -0.0037(16)
C5 0.039(2) 0.0259(18) 0.0313(18) -0.0001(15) 0.0078(15) 0.0015(15)
C6 0.0318(17) 0.0282(18) 0.0256(16) -0.0002(14) 0.0069(13) 0.0017(15)
C7 0.0283(17) 0.0309(18) 0.0284(17) -0.0063(15) 0.0068(13) -0.0075(15)
C8 0.0244(16) 0.0314(18) 0.0296(17) -0.0013(14) 0.0057(13) -0.0044(14)
N9 0.0302(15) 0.0310(17) 0.0452(18) -0.0047(14) 0.0110(13) -0.0091(13)
N10 0.0277(15) 0.0369(18) 0.0424(17) -0.0022(15) 0.0089(13) -0.0095(14)
N11 0.0236(14) 0.0305(16) 0.0331(15) -0.0039(13) 0.0044(11) -0.0060(12)
C12 0.0271(17) 0.032(2) 0.042(2) -0.0085(16) 0.0043(15) -0.0010(15)
C13 0.0306(18) 0.0276(19) 0.040(2) -0.0059(16) -0.0001(15) 0.0005(15)
O14 0.0445(15) 0.0282(13) 0.0323(13) -0.0031(11) 0.0018(11) -0.0044(12)
C15 0.0277(17) 0.0265(17) 0.0332(18) -0.0024(15) 0.0026(14) 0.0022(14)
C16 0.0342(18) 0.0225(17) 0.039(2) -0.0031(15) 0.0046(15) -0.0050(15)
C17 0.0386(19) 0.0243(18) 0.0374(19) 0.0013(15) 0.0125(15) -0.0036(15)
C18 0.0292(17) 0.0301(18) 0.0311(17) -0.0040(15) 0.0088(14) 0.0031(15)
C19 0.0288(17) 0.0285(18) 0.0360(19) -0.0036(15) 0.0058(14) -0.0010(15)
C20 0.0301(17) 0.0244(17) 0.0376(19) 0.0003(15) 0.0068(14) 0.0009(14)
C21 0.0300(17) 0.0304(18) 0.0258(16) -0.0018(14) 0.0071(13) 0.0024(15)
C22 0.0242(16) 0.0291(18) 0.0339(18) -0.0026(15) 0.0070(13) 0.0043(14)
N23 0.0398(18) 0.0365(18) 0.052(2) 0.0084(16) 0.0209(15) 0.0117(15)
N24 0.0339(17) 0.0363(18) 0.053(2) 0.0086(16) 0.0179(15) 0.0121(15)
N25 0.0261(14) 0.0298(16) 0.0293(14) 0.0012(12) 0.0065(11) 0.0024(12)
C26 0.0278(17) 0.036(2) 0.0324(18) -0.0013(16) 0.0081(14) -0.0034(15)
C27 0.0323(18) 0.0264(18) 0.0353(19) -0.0021(15) 0.0093(14) -0.0020(15)
O28 0.0420(14) 0.0332(14) 0.0291(13) 0.0004(11) 0.0078(11) 0.0045(12)
O51 0.070(2) 0.065(2) 0.086(3) 0.007(2) 0.027(2) -0.017(2)
C52 0.056(3) 0.063(3) 0.060(3) -0.003(3) 0.022(2) -0.007(3)
N53 0.055(2) 0.055(2) 0.050(2) -0.0003(19) 0.0165(18) -0.0116(19)
C54 0.073(4) 0.082(5) 0.081(4) 0.004(4) 0.018(3) 0.003(3)
C55 0.084(4) 0.085(5) 0.075(4) -0.002(3) 0.018(3) -0.037(4)

loop_
_atom_type_symbol
_atom_type_scat_dispersion_real
_atom_type_scat_dispersion_imag
_atom_type_scat_Cromer_Mann_a1
_atom_type_scat_Cromer_Mann_b1
_atom_type_scat_Cromer_Mann_a2
_atom_type_scat_Cromer_Mann_b2
_atom_type_scat_Cromer_Mann_a3
_atom_type_scat_Cromer_Mann_b3
_atom_type_scat_Cromer_Mann_a4
_atom_type_scat_Cromer_Mann_b4
_atom_type_scat_Cromer_Mann_c
_atom_type_scat_source
C 0.0181 0.0091 2.3100 20.8439 1.0200 10.2075 1.5886 0.5687 0.8650 51.6512 0.2156 'International Tables Vol C 4.2.6.8 and 6.1.1.4'
H 0.0000 0.0000 0.4930 10.5109 0.3229 26.1257 0.1402 3.1424 0.0408 57.7998 0.0030 'International Tables Vol C 4.2.6.8 and 6.1.1.4'
N 0.0311 0.0180 12.2126 0.0057 3.1322 9.8933 2.0125 28.9975 1.1663 0.5826 -11.5290 'International Tables Vol C 4.2.6.8 and 6.1.1.4'
O 0.0492 0.0322 3.0485 13.2771 2.2868 5.7011 1.5463 0.3239 0.8670 32.9089 0.2508 'International Tables Vol C 4.2.6.8 and 6.1.1.4'

loop_
_geom_angle_atom_site_label_1
_geom_angle_site_symmetry_1
_geom_angle_atom_site_label_2
_geom_angle_site_symmetry_2
_geom_angle_atom_site_label_3
_geom_angle_site_symmetry_3
_geom_angle
_geom_angle_publ_flag
C2 . N1 . C6 . 117.0(3) yes
N1 . C2 . C3 . 123.4(3) yes
N1 . C2 . C7 . 115.6(3) yes
C3 . C2 . C7 . 121.0(3) yes
C2 . C3 . C4 . 118.8(3) yes
C2 . C3 . H31 . 120.5 no
C4 . C3 . H31 . 120.7 no
C3 . C4 . C5 . 118.5(3) yes
C3 . C4 . H41 . 121.2 no
C5 . C4 . H41 . 120.2 no
C4 . C5 . C6 . 118.8(3) yes
C4 . C5 . H51 . 120.6 no
C6 . C5 . H51 . 120.6 no
C5 . C6 . N1 . 123.5(3) yes
C5 . C6 . C21 . 120.8(3) yes
N1 . C6 . C21 . 115.7(3) yes
C2 . C7 . C8 . 129.8(3) yes
C2 . C7 . N9 . 121.6(3) yes
C8 . C7 . N9 . 108.6(3) yes
C7 . C8 . N11 . 104.4(3) yes
C7 . C8 . H81 . 129.6 no
N11 . C8 . H81 . 125.9 no
C7 . N9 . N10 . 108.4(3) yes
N9 . N10 . N11 . 107.5(3) yes
C8 . N11 . N10 . 111.1(3) yes
C8 . N11 . C12 . 129.2(3) yes
N10 . N11 . C12 . 119.6(3) yes
N11 . C12 . C13 . 111.7(3) yes
N11 . C12 . H122 . 109.9 no
C13 . C12 . H122 . 109.2 no
N11 . C12 . H121 . 108.5 no
C13 . C12 . H121 . 108.7 no
H122 . C12 . H121 . 108.7 no
C12 . C13 . O14 . 107.7(3) yes
C12 . C13 . H132 . 108.9 no
O14 . C13 . H132 . 110.0 no
C12 . C13 . H131 . 111.2 no
O14 . C13 . H131 . 109.5 no
H132 . C13 . H131 . 109.5 no
C13 . O14 . C15 . 117.8(3) yes
O14 . C15 . C16 . 125.3(3) yes
O14 . C15 . C20 . 115.2(3) yes
C16 . C15 . C20 . 119.4(3) yes
C15 . C16 . C17 . 119.9(3) yes
C15 . C16 . H161 . 120.6 no
C17 . C16 . H161 . 119.5 no
C16 . C17 . C18 . 120.2(3) yes
C16 . C17 . H171 . 118.9 no
C18 . C17 . H171 . 120.9 no
O28 6_555 C18 . C17 . 125.3(3) yes
O28 6_555 C18 . C19 . 115.0(3) yes
C17 . C18 . C19 . 119.7(3) yes
C18 . C19 . C20 . 120.0(3) yes
C18 . C19 . H191 . 120.7 no
C20 . C19 . H191 . 119.3 no
C15 . C20 . C19 . 120.7(4) yes
C15 . C20 . H201 . 120.9 no
C19 . C20 . H201 . 118.4 no
C6 . C21 . C22 . 130.0(3) yes
C6 . C21 . N23 . 121.8(3) yes
C22 . C21 . N23 . 108.2(3) yes
C21 . C22 . N25 . 105.1(3) yes
C21 . C22 . H221 . 128.3 no
N25 . C22 . H221 . 126.6 no
C21 . N23 . N24 . 108.7(3) yes
N23 . N24 . N25 . 107.2(3) yes
C22 . N25 . N24 . 110.7(3) yes
C22 . N25 . C26 . 129.1(3) yes
N24 . N25 . C26 . 119.9(3) yes
N25 . C26 . C27 . 110.1(3) yes
N25 . C26 . H262 . 108.3 no
C27 . C26 . H262 . 109.1 no
N25 . C26 . H261 . 108.8 no
C27 . C26 . H261 . 110.0 no
H262 . C26 . H261 . 110.5 no
C26 . C27 . O28 . 107.0(3) yes
C26 . C27 . H272 . 109.8 no
O28 . C27 . H272 . 111.1 no
C26 . C27 . H271 . 109.9 no
O28 . C27 . H271 . 109.0 no
H272 . C27 . H271 . 110.0 no
C27 . O28 . C18 6_555 118.0(3) yes
O51 . C52 . N53 . 127.5(5) yes
O51 . C52 . H521 . 117.2 no
N53 . C52 . H521 . 115.3 no
C52 . N53 . C54 . 119.3(5) yes
C52 . N53 . C55 . 122.3(5) yes
C54 . N53 . C55 . 118.3(5) yes
N53 . C54 . H543 . 109.7 no
N53 . C54 . H542 . 110.4 no
H543 . C54 . H542 . 110.0 no
N53 . C54 . H541 . 109.1 no
H543 . C54 . H541 . 109.3 no
H542 . C54 . H541 . 108.4 no
N53 . C55 . H553 . 109.4 no
N53 . C55 . H552 . 109.4 no
H553 . C55 . H552 . 110.6 no
N53 . C55 . H551 . 107.9 no
H553 . C55 . H551 . 109.4 no
H552 . C55 . H551 . 110.1 no

loop_
_geom_bond_atom_site_label_1
_geom_bond_site_symmetry_1
_geom_bond_atom_site_label_2
_geom_bond_site_symmetry_2
_geom_bond_distance
_geom_bond_publ_flag
N1 . C2 . 1.338(4) yes
N1 . C6 . 1.339(4) yes
C2 . C3 . 1.391(5) yes
C2 . C7 . 1.473(5) yes
C3 . C4 . 1.383(5) yes
C3 . H31 . 0.940 no
C4 . C5 . 1.383(5) yes
C4 . H41 . 0.934 no
C5 . C6 . 1.389(5) yes
C5 . H51 . 0.933 no
C6 . C21 . 1.466(5) yes
C7 . C8 . 1.369(5) yes
C7 . N9 . 1.368(4) yes
C8 . N11 . 1.351(4) yes
C8 . H81 . 0.941 no
N9 . N10 . 1.317(5) yes
N10 . N11 . 1.340(4) yes
N11 . C12 . 1.461(5) yes
C12 . C13 . 1.504(5) yes
C12 . H122 . 0.977 no
C12 . H121 . 0.983 no
C13 . O14 . 1.425(4) yes
C13 . H132 . 0.978 no
C13 . H131 . 0.970 no
O14 . C15 . 1.369(4) yes
C15 . C16 . 1.378(5) yes
C15 . C20 . 1.394(5) yes
C16 . C17 . 1.404(5) yes
C16 . H161 . 0.931 no
C17 . C18 . 1.376(5) yes
C17 . H171 . 0.928 no
C18 . O28 6_555 1.378(4) yes
C18 . C19 . 1.395(5) yes
C19 . C20 . 1.374(5) yes
C19 . H191 . 0.934 no
C20 . H201 . 0.945 no
C21 . C22 . 1.364(5) yes
C21 . N23 . 1.363(5) yes
C22 . N25 . 1.344(4) yes
C22 . H221 . 0.931 no
N23 . N24 . 1.315(5) yes
N24 . N25 . 1.343(4) yes
N25 . C26 . 1.458(5) yes
C26 . C27 . 1.503(5) yes
C26 . H262 . 0.973 no
C26 . H261 . 0.970 no
C27 . O28 . 1.417(4) yes
C27 . H272 . 0.978 no
C27 . H271 . 0.973 no
O51 . C52 . 1.221(6) yes
C52 . N53 . 1.331(7) yes
C52 . H521 . 0.945 no
N53 . C54 . 1.456(7) yes
N53 . C55 . 1.454(6) yes
C54 . H543 . 0.970 no
C54 . H542 . 0.967 no
C54 . H541 . 0.967 no
C55 . H553 . 0.969 no
C55 . H552 . 0.971 no
C55 . H551 . 0.969 no

loop_
_geom_hbond_atom_site_label_D
_geom_hbond_site_symmetry_D
_geom_hbond_atom_site_label_H
_geom_hbond_site_symmetry_H
_geom_hbond_atom_site_label_A
_geom_hbond_site_symmetry_A
_geom_hbond_angle_DHA
_geom_hbond_distance_DH
_geom_hbond_distance_HA
_geom_hbond_distance_DA
_geom_hbond_publ_flag
C8 . H81 . O51 1_565 144 0.94 2.57 3.382(6) yes
C12 . H122 . N9 1_565 171 0.98 2.39 3.362(6) yes
C13 . H131 . O51 1_565 162 0.97 2.45 3.386(6) yes
C26 . H262 . N23 1_565 145 0.97 2.49 3.333(6) yes
C26 . H261 . N10 3_555 123 0.97 2.52 3.159(6) yes
